data_7229085
loop_
_publ_author_name
'Zba\<cnik, Marija'
'Pajski, Matea'
'Stilinovi\'c, Vladimir'
'Vitkovi\'c, Matea'
'Cin\<ci\'c, Dominik'

_publ_section_title
;
 The halogen bonding proclivity of the ortho-methoxy--hydroxy group in
 cocrystals of o-vanillin imines and diiodotetrafluoro-benzenes
;
_journal_name_full CrystEngComm
_journal_paper_doi 10.1039/C7CE01332A
_journal_year 2017
_chemical_formula_moiety (C18H15NO2)(C6F4I2)
_chemical_formula_sum 'C24 H15 F4 I2 N O2'
_chemical_formula_weight 679.17
_chemical_name_common (2-Methoxy-6-(naphthalen-1-yliminomethyl)-phenol)(1,4-diiodotetrafluorobenzene)
_chemical_name_systematic (2-Methoxy-6-(naphthalen-1-yliminomethyl)-phenol)(1,4-diiodotetrafluorobenzene)
_space_group_crystal_system triclinic
_space_group_IT_number 2
_space_group_name_Hall '-P 1'
_space_group_name_H-M_alt 'P -1'
_symmetry_space_group_name_Hall '-P 1'
_symmetry_space_group_name_H-M 'P -1'
_atom_sites_solution_hydrogens mixed
_audit_creation_method SHELXL-2014/7
_audit_update_record
;
2017-06-27 deposited with the CCDC.
2017-08-18 downloaded from the CCDC.
;
_cell_angle_alpha 98.744(3)
_cell_angle_beta 103.077(4)
_cell_angle_gamma 107.441(4)
_cell_formula_units_Z 2
_cell_length_a 7.6601(3)
_cell_length_b 12.7245(5)
_cell_length_c 13.2834(6)
_cell_measurement_reflns_used 6465
_cell_measurement_temperature 298(2)
_cell_measurement_theta_max 38.6689
_cell_measurement_theta_min 3.8615
_cell_volume 1169.04(9)
_computing_structure_refinement 'SHELXL-2014/7 (Sheldrick, 2014)'
_diffrn_ambient_temperature 298(2)
_diffrn_measured_fraction_theta_full 0.981
_diffrn_measured_fraction_theta_max 0.972
_diffrn_measurement_device_type 'Oxford Diffraction Xcalibur Kappa CCD'
_diffrn_radiation_monochromator graphite
_diffrn_radiation_type MoK\a
_diffrn_radiation_wavelength 0.71073
_diffrn_reflns_av_R_equivalents 0.0556
_diffrn_reflns_av_unetI/netI 0.0484
_diffrn_reflns_Laue_measured_fraction_full 0.981
_diffrn_reflns_Laue_measured_fraction_max 0.972
_diffrn_reflns_limit_h_max 9
_diffrn_reflns_limit_h_min -9
_diffrn_reflns_limit_k_max 16
_diffrn_reflns_limit_k_min -16
_diffrn_reflns_limit_l_max 16
_diffrn_reflns_limit_l_min -16
_diffrn_reflns_number 14644
_diffrn_reflns_point_group_measured_fraction_full 0.981
_diffrn_reflns_point_group_measured_fraction_max 0.972
_diffrn_reflns_theta_full 25.242
_diffrn_reflns_theta_max 26.998
_diffrn_reflns_theta_min 3.867
_diffrn_source 'fine-focus sealed tube'
_exptl_absorpt_coefficient_mu 2.743
_exptl_absorpt_correction_T_max 1.00000
_exptl_absorpt_correction_T_min 0.35557
_exptl_absorpt_correction_type multi-scan
_exptl_absorpt_process_details
;
CrysAlis RED (Oxford Diffraction, 2010), based on expressions derived by Clark
and Ried (1995)
;
_exptl_crystal_colour yellow
_exptl_crystal_density_diffrn 1.929
_exptl_crystal_description prism
_exptl_crystal_F_000 648
_exptl_crystal_recrystallization_method 'Re-crystallisation from solvent: Ethanol'
_exptl_crystal_size_max 0.601
_exptl_crystal_size_mid 0.532
_exptl_crystal_size_min 0.156
_refine_diff_density_max 1.052
_refine_diff_density_min -1.076
_refine_diff_density_rms 0.073
_refine_ls_extinction_method none
_refine_ls_goodness_of_fit_ref 1.110
_refine_ls_hydrogen_treatment mixed
_refine_ls_matrix_type full
_refine_ls_number_parameters 303
_refine_ls_number_reflns 4964
_refine_ls_number_restraints 0
_refine_ls_restrained_S_all 1.110
_refine_ls_R_factor_all 0.0825
_refine_ls_R_factor_gt 0.0463
_refine_ls_shift/su_max 0.001
_refine_ls_shift/su_mean 0.000
_refine_ls_structure_factor_coef Fsqd
_refine_ls_weighting_details 'w=1/[\s^2^(Fo^2^)+(0.0763P)^2^] where P=(Fo^2^+2Fc^2^)/3'
_refine_ls_weighting_scheme calc
_refine_ls_wR_factor_gt 0.1463
_refine_ls_wR_factor_ref 0.1567
_reflns_Friedel_coverage 0.000
_reflns_number_gt 2871
_reflns_number_total 4964
_reflns_threshold_expression 'I > 2\s(I)'
_cod_data_source_file c7ce01332a2.cif
_cod_data_source_block shelx_CCDC1
_cod_database_code 7229085
_shelx_shelxl_version_number 2014/7
_shelx_space_group_comment
;
The symmetry employed for this shelxl refinement is uniquely defined
by the following loop, which should always be used as a source of
symmetry information in preference to the above space-group names.
They are only intended as comments.
;

loop_
_space_group_symop_operation_xyz
'x, y, z'
'-x, -y, -z'

loop_
_atom_site_label
_atom_site_type_symbol
_atom_site_fract_x
_atom_site_fract_y
_atom_site_fract_z
_atom_site_U_iso_or_equiv
_atom_site_adp_type
_atom_site_occupancy
_atom_site_site_symmetry_order
_atom_site_calc_flag
_atom_site_refinement_flags_posn
_atom_site_refinement_flags_adp
C1 C 0.2726(6) 0.6449(3) 0.2190(3) 0.0517(10) Uani 1 1 d . .
C2 C 0.4145(6) 0.7260(4) 0.3049(3) 0.0511(10) Uani 1 1 d . .
C3 C 0.4569(7) 0.6988(4) 0.4032(4) 0.0600(12) Uani 1 1 d . .
C4 C 0.3608(9) 0.5925(5) 0.4138(4) 0.0781(15) Uani 1 1 d . .
H4 H 0.3903 0.5744 0.4793 0.094 Uiso 1 1 calc R U
C5 C 0.2232(9) 0.5132(5) 0.3297(5) 0.0835(16) Uani 1 1 d . .
H5 H 0.1600 0.4421 0.3387 0.100 Uiso 1 1 calc R U
C6 C 0.1772(8) 0.5375(4) 0.2325(4) 0.0719(13) Uani 1 1 d . .
H6 H 0.0833 0.4830 0.1755 0.086 Uiso 1 1 calc R U
C7 C 0.2242(6) 0.6696(4) 0.1156(3) 0.0558(11) Uani 1 1 d . .
H7 H 0.1304 0.6134 0.0600 0.067 Uiso 1 1 calc R U
C8 C 0.2441(6) 0.7867(3) -0.0042(3) 0.0517(10) Uani 1 1 d . .
C9 C 0.3886(6) 0.8395(3) -0.0483(3) 0.0500(10) Uani 1 1 d . .
C10 C 0.5852(7) 0.8665(4) 0.0017(4) 0.0602(11) Uani 1 1 d . .
H10 H 0.6239 0.8504 0.0673 0.072 Uiso 1 1 calc R U
C11 C 0.7175(8) 0.9154(5) -0.0448(5) 0.0777(15) Uani 1 1 d . .
H11 H 0.8462 0.9325 -0.0106 0.093 Uiso 1 1 calc R U
C12 C 0.6651(10) 0.9406(5) -0.1426(5) 0.0887(18) Uani 1 1 d . .
H12 H 0.7588 0.9746 -0.1730 0.106 Uiso 1 1 calc R U
C13 C 0.4803(10) 0.9163(5) -0.1937(4) 0.0814(16) Uani 1 1 d . .
H13 H 0.4480 0.9339 -0.2593 0.098 Uiso 1 1 calc R U
C14 C 0.3329(7) 0.8643(4) -0.1499(3) 0.0624(12) Uani 1 1 d . .
C15 C 0.1350(8) 0.8343(5) -0.2010(4) 0.0776(15) Uani 1 1 d . .
H15 H 0.0968 0.8508 -0.2666 0.093 Uiso 1 1 calc R U
C16 C -0.0013(8) 0.7815(5) -0.1561(4) 0.0753(14) Uani 1 1 d . .
H16 H -0.1305 0.7598 -0.1920 0.090 Uiso 1 1 calc R U
C17 C 0.0568(7) 0.7603(4) -0.0543(3) 0.0658(12) Uani 1 1 d . .
H17 H -0.0346 0.7280 -0.0217 0.079 Uiso 1 1 calc R U
C18 C 0.6364(11) 0.7634(7) 0.5866(4) 0.117(3) Uani 1 1 d . .
H18A H 0.5241 0.7536 0.6101 0.175 Uiso 1 1 calc R U
H18B H 0.7402 0.8272 0.6343 0.175 Uiso 1 1 calc R U
H18C H 0.6698 0.6963 0.5858 0.175 Uiso 1 1 calc R U
C101 C -0.0196(7) 0.2065(5) 0.6146(4) 0.0700(14) Uani 1 1 d . .
C102 C 0.0672(7) 0.2195(5) 0.7192(5) 0.0706(14) Uani 1 1 d . .
C103 C 0.1936(7) 0.3213(5) 0.7824(4) 0.0680(13) Uani 1 1 d . .
C104 C 0.2419(7) 0.4163(4) 0.7434(4) 0.0637(12) Uani 1 1 d . .
C105 C 0.1550(10) 0.4033(6) 0.6363(5) 0.0849(17) Uani 1 1 d . .
C106 C 0.0295(9) 0.3009(6) 0.5747(4) 0.0808(16) Uani 1 1 d . .
N1 N 0.3049(5) 0.7652(3) 0.0978(3) 0.0533(9) Uani 1 1 d . .
O1 O 0.5116(5) 0.8301(3) 0.2976(3) 0.0686(10) Uani 1 1 d . .
O2 O 0.5998(6) 0.7824(3) 0.4828(3) 0.0844(11) Uani 1 1 d . .
F1 F 0.0284(6) 0.1294(4) 0.7629(3) 0.1214(15) Uani 1 1 d . .
F2 F 0.2694(6) 0.3277(4) 0.8864(3) 0.1152(14) Uani 1 1 d . .
F3 F 0.1937(7) 0.4934(4) 0.5949(3) 0.1400(17) Uani 1 1 d . .
F4 F -0.0523(7) 0.2957(4) 0.4713(3) 0.1298(15) Uani 1 1 d . .
I1 I -0.21703(5) 0.05374(4) 0.51948(4) 0.1066(2) Uani 1 1 d . .
I2 I 0.41543(7) 0.57290(4) 0.83978(4) 0.1093(2) Uani 1 1 d . .
H1 H 0.475(6) 0.824(4) 0.234(4) 0.056(14) Uiso 1 1 d . .

loop_
_atom_site_aniso_label
_atom_site_aniso_U_11
_atom_site_aniso_U_22
_atom_site_aniso_U_33
_atom_site_aniso_U_23
_atom_site_aniso_U_13
_atom_site_aniso_U_12
C1 0.066(3) 0.042(2) 0.052(2) 0.0118(19) 0.020(2) 0.024(2)
C2 0.061(2) 0.058(3) 0.049(2) 0.024(2) 0.018(2) 0.034(2)
C3 0.077(3) 0.065(3) 0.051(3) 0.018(2) 0.023(2) 0.037(2)
C4 0.116(4) 0.082(4) 0.067(3) 0.038(3) 0.045(3) 0.054(4)
C5 0.119(5) 0.068(4) 0.085(4) 0.039(3) 0.048(4) 0.038(3)
C6 0.088(3) 0.056(3) 0.076(3) 0.017(2) 0.031(3) 0.025(3)
C7 0.065(3) 0.051(3) 0.049(2) 0.011(2) 0.014(2) 0.020(2)
C8 0.064(2) 0.037(2) 0.047(2) 0.0062(17) 0.0052(19) 0.0171(19)
C9 0.069(3) 0.031(2) 0.049(2) 0.0040(16) 0.0186(19) 0.0178(18)
C10 0.076(3) 0.043(2) 0.062(3) 0.012(2) 0.024(2) 0.019(2)
C11 0.076(3) 0.062(3) 0.091(4) 0.009(3) 0.030(3) 0.019(3)
C12 0.120(5) 0.051(3) 0.103(5) 0.014(3) 0.064(4) 0.019(3)
C13 0.119(5) 0.068(3) 0.061(3) 0.011(3) 0.037(3) 0.032(3)
C14 0.096(3) 0.043(2) 0.052(3) 0.0090(19) 0.025(2) 0.028(2)
C15 0.109(4) 0.075(4) 0.047(3) 0.019(2) 0.005(3) 0.040(3)
C16 0.077(3) 0.088(4) 0.054(3) 0.013(3) 0.000(2) 0.035(3)
C17 0.072(3) 0.068(3) 0.050(3) 0.007(2) 0.013(2) 0.021(2)
C18 0.163(7) 0.134(6) 0.053(3) 0.035(4) -0.003(4) 0.069(5)
C101 0.057(3) 0.077(4) 0.076(3) 0.006(3) 0.017(2) 0.031(2)
C102 0.067(3) 0.059(3) 0.093(4) 0.034(3) 0.026(3) 0.022(2)
C103 0.070(3) 0.077(4) 0.063(3) 0.025(3) 0.018(2) 0.031(3)
C104 0.065(3) 0.059(3) 0.080(3) 0.020(2) 0.037(2) 0.027(2)
C105 0.109(4) 0.087(4) 0.086(4) 0.042(4) 0.054(4) 0.045(4)
C106 0.101(4) 0.097(5) 0.059(3) 0.025(3) 0.035(3) 0.043(4)
N1 0.060(2) 0.046(2) 0.050(2) 0.0110(16) 0.0129(16) 0.0159(17)
O1 0.079(2) 0.063(2) 0.050(2) 0.0160(16) 0.0073(16) 0.0120(17)
O2 0.107(3) 0.096(3) 0.0487(19) 0.0233(19) 0.0056(19) 0.043(2)
F1 0.126(3) 0.089(3) 0.133(3) 0.062(2) 0.014(2) 0.014(2)
F2 0.128(3) 0.116(3) 0.076(2) 0.032(2) -0.006(2) 0.027(2)
F3 0.205(4) 0.107(3) 0.128(3) 0.079(3) 0.075(3) 0.038(3)
F4 0.172(4) 0.149(4) 0.064(2) 0.033(2) 0.027(2) 0.051(3)
I1 0.0684(3) 0.0967(4) 0.1276(4) -0.0146(3) 0.0112(2) 0.0228(2)
I2 0.1054(4) 0.0690(3) 0.1396(5) -0.0035(3) 0.0431(3) 0.0186(2)

loop_
_atom_type_symbol
_atom_type_description
_atom_type_scat_dispersion_real
_atom_type_scat_dispersion_imag
_atom_type_scat_source
C C 0.0033 0.0016 'International Tables Vol C Tables 4.2.6.8 and 6.1.1.4'
H H 0.0000 0.0000 'International Tables Vol C Tables 4.2.6.8 and 6.1.1.4'
N N 0.0061 0.0033 'International Tables Vol C Tables 4.2.6.8 and 6.1.1.4'
O O 0.0106 0.0060 'International Tables Vol C Tables 4.2.6.8 and 6.1.1.4'
F F 0.0171 0.0103 'International Tables Vol C Tables 4.2.6.8 and 6.1.1.4'
I I -0.4742 1.8119 'International Tables Vol C Tables 4.2.6.8 and 6.1.1.4'

loop_
_geom_angle_atom_site_label_1
_geom_angle_atom_site_label_2
_geom_angle_atom_site_label_3
_geom_angle
C2 C1 C6 119.8(4)
C2 C1 C7 120.9(4)
C6 C1 C7 119.3(4)
O1 C2 C3 117.9(4)
O1 C2 C1 122.9(4)
C3 C2 C1 119.1(4)
O2 C3 C4 124.9(4)
O2 C3 C2 115.4(4)
C4 C3 C2 119.6(5)
C5 C4 C3 121.2(5)
C5 C4 H4 119.4
C3 C4 H4 119.4
C4 C5 C6 120.6(5)
C4 C5 H5 119.7
C6 C5 H5 119.7
C5 C6 C1 119.6(5)
C5 C6 H6 120.2
C1 C6 H6 120.2
N1 C7 C1 122.6(4)
N1 C7 H7 118.7
C1 C7 H7 118.7
C17 C8 C9 122.0(4)
C17 C8 N1 121.2(4)
C9 C8 N1 116.8(4)
C8 C9 C10 123.1(4)
C8 C9 C14 118.4(4)
C10 C9 C14 118.5(4)
C11 C10 C9 120.7(5)
C11 C10 H10 119.6
C9 C10 H10 119.6
C10 C11 C12 121.2(6)
C10 C11 H11 119.4
C12 C11 H11 119.4
C13 C12 C11 120.5(5)
C13 C12 H12 119.7
C11 C12 H12 119.7
C12 C13 C14 121.5(5)
C12 C13 H13 119.3
C14 C13 H13 119.3
C15 C14 C13 124.2(5)
C15 C14 C9 118.3(4)
C13 C14 C9 117.6(5)
C16 C15 C14 121.6(4)
C16 C15 H15 119.2
C14 C15 H15 119.2
C15 C16 C17 119.3(5)
C15 C16 H16 120.4
C17 C16 H16 120.4
C8 C17 C16 120.5(5)
C8 C17 H17 119.8
C16 C17 H17 119.8
O2 C18 H18A 109.5
O2 C18 H18B 109.5
H18A C18 H18B 109.5
O2 C18 H18C 109.5
H18A C18 H18C 109.5
H18B C18 H18C 109.5
C102 C101 C106 116.3(5)
C102 C101 I1 122.5(4)
C106 C101 I1 121.2(4)
F1 C102 C101 119.3(5)
F1 C102 C103 118.4(5)
C101 C102 C103 122.3(5)
F2 C103 C102 118.5(5)
F2 C103 C104 119.7(5)
C102 C103 C104 121.8(5)
C103 C104 C105 116.2(5)
C103 C104 I2 122.2(4)
C105 C104 I2 121.4(4)
F3 C105 C106 120.2(6)
F3 C105 C104 118.7(6)
C106 C105 C104 121.1(5)
F4 C106 C105 117.4(5)
F4 C106 C101 120.2(6)
C105 C106 C101 122.4(5)
C7 N1 C8 120.1(4)
C2 O1 H1 101(3)
C3 O2 C18 117.7(5)

loop_
_geom_bond_atom_site_label_1
_geom_bond_atom_site_label_2
_geom_bond_distance
C1 C2 1.399(6)
C1 C6 1.404(7)
C1 C7 1.447(6)
C2 O1 1.341(6)
C2 C3 1.394(6)
C3 O2 1.373(6)
C3 C4 1.378(7)
C4 C5 1.365(8)
C4 H4 0.9300
C5 C6 1.367(7)
C5 H5 0.9300
C6 H6 0.9300
C7 N1 1.273(5)
C7 H7 0.9300
C8 C17 1.351(6)
C8 C9 1.409(6)
C8 N1 1.424(5)
C9 C10 1.413(6)
C9 C14 1.434(6)
C10 C11 1.347(7)
C10 H10 0.9300
C11 C12 1.385(9)
C11 H11 0.9300
C12 C13 1.342(8)
C12 H12 0.9300
C13 C14 1.420(7)
C13 H13 0.9300
C14 C15 1.419(7)
C15 C16 1.372(8)
C15 H15 0.9300
C16 C17 1.418(7)
C16 H16 0.9300
C17 H17 0.9300
C18 O2 1.416(6)
C18 H18A 0.9600
C18 H18B 0.9600
C18 H18C 0.9600
C101 C102 1.359(7)
C101 C106 1.370(8)
C101 I1 2.071(5)
C102 F1 1.347(6)
C102 C103 1.368(8)
C103 F2 1.351(6)
C103 C104 1.369(7)
C104 C105 1.388(8)
C104 I2 2.060(5)
C105 F3 1.330(7)
C105 C106 1.365(9)
C106 F4 1.357(6)
O1 H1 0.81(5)

loop_
_geom_torsion_atom_site_label_1
_geom_torsion_atom_site_label_2
_geom_torsion_atom_site_label_3
_geom_torsion_atom_site_label_4
_geom_torsion
C6 C1 C2 O1 179.8(4)
C7 C1 C2 O1 0.7(7)
C6 C1 C2 C3 -0.8(6)
C7 C1 C2 C3 -180.0(4)
O1 C2 C3 O2 -1.6(6)
C1 C2 C3 O2 179.0(4)
O1 C2 C3 C4 -179.7(4)
C1 C2 C3 C4 0.9(7)
O2 C3 C4 C5 -178.5(5)
C2 C3 C4 C5 -0.6(8)
C3 C4 C5 C6 0.1(9)
C4 C5 C6 C1 0.0(8)
C2 C1 C6 C5 0.4(7)
C7 C1 C6 C5 179.5(5)
C2 C1 C7 N1 -0.9(7)
C6 C1 C7 N1 180.0(4)
C17 C8 C9 C10 -179.0(4)
N1 C8 C9 C10 2.9(6)
C17 C8 C9 C14 -0.8(6)
N1 C8 C9 C14 -178.9(4)
C8 C9 C10 C11 178.9(4)
C14 C9 C10 C11 0.6(6)
C9 C10 C11 C12 0.0(8)
C10 C11 C12 C13 -0.3(9)
C11 C12 C13 C14 -0.1(8)
C12 C13 C14 C15 -178.6(5)
C12 C13 C14 C9 0.6(7)
C8 C9 C14 C15 0.0(6)
C10 C9 C14 C15 178.4(4)
C8 C9 C14 C13 -179.2(4)
C10 C9 C14 C13 -0.9(6)
C13 C14 C15 C16 178.3(5)
C9 C14 C15 C16 -0.9(7)
C14 C15 C16 C17 2.5(8)
C9 C8 C17 C16 2.4(7)
N1 C8 C17 C16 -179.6(4)
C15 C16 C17 C8 -3.2(8)
C106 C101 C102 F1 -178.6(5)
I1 C101 C102 F1 1.8(7)
C106 C101 C102 C103 1.4(8)
I1 C101 C102 C103 -178.2(4)
F1 C102 C103 F2 -1.9(8)
C101 C102 C103 F2 178.1(5)
F1 C102 C103 C104 179.2(5)
C101 C102 C103 C104 -0.8(9)
F2 C103 C104 C105 -178.8(5)
C102 C103 C104 C105 0.1(8)
F2 C103 C104 I2 -3.7(7)
C102 C103 C104 I2 175.1(4)
C103 C104 C105 F3 178.6(5)
I2 C104 C105 F3 3.5(8)
C103 C104 C105 C106 -0.2(8)
I2 C104 C105 C106 -175.2(4)
F3 C105 C106 F4 0.0(9)
C104 C105 C106 F4 178.7(5)
F3 C105 C106 C101 -177.8(5)
C104 C105 C106 C101 0.9(9)
C102 C101 C106 F4 -179.2(5)
I1 C101 C106 F4 0.4(7)
C102 C101 C106 C105 -1.5(8)
I1 C101 C106 C105 178.1(5)
C1 C7 N1 C8 -176.7(4)
C17 C8 N1 C7 46.8(6)
C9 C8 N1 C7 -135.0(4)
C4 C3 O2 C18 -7.8(8)
C2 C3 O2 C18 174.2(5)
